data_2218186
loop_
_publ_author_name
'Teo, Yin Yin'
'Lo, Kong Mun'
'Ng, Seik Weng'

_publ_section_title
;
 Dicyclohexylammonium
 bis(chlorodifluoroacetato-\k<i>O</i>)cyclopentyldiphenylstannate(IV)
;
_journal_coeditor_code LH2611
_journal_issue 5
_journal_name_full 'Acta Crystallographica Section E'
_journal_page_first m700
_journal_paper_doi 10.1107/S1600536808010775
_journal_volume 64
_journal_year 2008
_chemical_formula_iupac '(C12 H24 N) [Sn (C5 H9) (C6 H5)2 (C2 Cl F2 O2)]'
_chemical_formula_moiety 'C12 H24 N1 +, C21 H19 Cl2 F4 O4 Sn -'
_chemical_formula_sum 'C33 H43 Cl2 F4 N O4 Sn'
_chemical_formula_weight 783.27
_chemical_name_systematic
;
Dicyclohexylammonium
bis(chlorodifluoroacetato-<i>\kO</i>)cyclopentylhexyldiphenylstannate(IV)]
;
_space_group_IT_number 4
_symmetry_cell_setting monoclinic
_symmetry_space_group_name_Hall 'P 2yb'
_symmetry_space_group_name_H-M 'P 1 21 1'
_atom_sites_solution_hydrogens geom
_atom_sites_solution_primary direct
_atom_sites_solution_secondary difmap
_audit_creation_method SHELXL-97
_cell_angle_alpha 90.00
_cell_angle_beta 109.3850(10)
_cell_angle_gamma 90.00
_cell_formula_units_Z 2
_cell_length_a 8.8610(2)
_cell_length_b 19.3132(3)
_cell_length_c 10.6823(2)
_cell_measurement_reflns_used 4999
_cell_measurement_temperature 100(2)
_cell_measurement_theta_max 24.4
_cell_measurement_theta_min 2.3
_cell_volume 1724.47(6)
_computing_cell_refinement 'SAINT (Bruker, 2007)'
_computing_data_collection 'APEX2 (Bruker, 2007)'
_computing_data_reduction 'SAINT (Bruker, 2007)'
_computing_molecular_graphics 'X-SEED (Barbour, 2001)'
_computing_publication_material 'publCIF (Westrip, 2008)'
_computing_structure_refinement 'SHELXL97 (Sheldrick, 2008)'
_computing_structure_solution 'SHELXS97 (Sheldrick, 2008)'
_diffrn_ambient_temperature 100(2)
_diffrn_measured_fraction_theta_full 0.996
_diffrn_measured_fraction_theta_max 0.996
_diffrn_measurement_device_type 'Bruker SMART APEX'
_diffrn_measurement_method \w
_diffrn_radiation_monochromator graphite
_diffrn_radiation_source 'fine-focus sealed tube'
_diffrn_radiation_type MoK\a
_diffrn_radiation_wavelength 0.71073
_diffrn_reflns_av_R_equivalents 0.0377
_diffrn_reflns_av_sigmaI/netI 0.0563
_diffrn_reflns_limit_h_max 10
_diffrn_reflns_limit_h_min -11
_diffrn_reflns_limit_k_max 25
_diffrn_reflns_limit_k_min -25
_diffrn_reflns_limit_l_max 13
_diffrn_reflns_limit_l_min -13
_diffrn_reflns_number 18017
_diffrn_reflns_theta_full 27.50
_diffrn_reflns_theta_max 27.50
_diffrn_reflns_theta_min 2.02
_diffrn_standards_decay_% 0
_diffrn_standards_interval_count 0
_diffrn_standards_interval_time 0
_diffrn_standards_number 0
_exptl_absorpt_coefficient_mu 0.954
_exptl_absorpt_correction_T_max 0.870
_exptl_absorpt_correction_T_min 0.679
_exptl_absorpt_correction_type multi-scan
_exptl_absorpt_process_details '(SADABS; Sheldrick, 1996)'
_exptl_crystal_colour Colorless
_exptl_crystal_density_diffrn 1.508
_exptl_crystal_density_method 'not measured'
_exptl_crystal_description 'Irregular block'
_exptl_crystal_F_000 800
_exptl_crystal_size_max 0.30
_exptl_crystal_size_mid 0.20
_exptl_crystal_size_min 0.15
_refine_diff_density_max 1.106
_refine_diff_density_min -0.709
_refine_ls_abs_structure_details 'Flack (1983), 3766 Friedel pairs'
_refine_ls_abs_structure_Flack -0.03(3)
_refine_ls_extinction_method none
_refine_ls_goodness_of_fit_ref 1.043
_refine_ls_hydrogen_treatment constr
_refine_ls_matrix_type full
_refine_ls_number_parameters 421
_refine_ls_number_reflns 7831
_refine_ls_number_restraints 41
_refine_ls_restrained_S_all 1.059
_refine_ls_R_factor_all 0.0624
_refine_ls_R_factor_gt 0.0497
_refine_ls_shift/su_max 0.001
_refine_ls_shift/su_mean 0.000
_refine_ls_structure_factor_coef Fsqd
_refine_ls_weighting_details 'calc w=1/[\s^2^(Fo^2^)+(0.0717P)^2^+1.4264P] where P=(Fo^2^+2Fc^2^)/3'
_refine_ls_weighting_scheme calc
_refine_ls_wR_factor_gt 0.1240
_refine_ls_wR_factor_ref 0.1323
_reflns_number_gt 6637
_reflns_number_total 7831
_reflns_threshold_expression I>2\s(I)
_cod_data_source_file lh2611.cif
_cod_data_source_block I
_cod_original_sg_symbol_H-M 'P 21'
_cod_database_code 2218186
_cod_database_fobs_code 2218186

loop_
_symmetry_equiv_pos_as_xyz
'x, y, z'
'-x, y+1/2, -z'

loop_
_atom_site_type_symbol
_atom_site_label
_atom_site_fract_x
_atom_site_fract_y
_atom_site_fract_z
_atom_site_U_iso_or_equiv
_atom_site_adp_type
_atom_site_calc_flag
_atom_site_refinement_flags
_atom_site_occupancy
_atom_site_disorder_assembly
_atom_site_disorder_group
Sn Sn1 0.41483(4) 0.50001(7) 0.27785(3) 0.03273(11) Uani d . 1 A .
Cl Cl1 0.5652(5) 0.7213(2) 0.0894(3) 0.1213(13) Uani d D 1 . .
Cl Cl2 0.1779(5) 0.25792(18) 0.2051(3) 0.1310(16) Uani d D 1 . .
F F1 0.7544(5) 0.7106(2) 0.3078(5) 0.0684(13) Uani d D 1 . .
F F2 0.5523(5) 0.7777(2) 0.2839(5) 0.0622(12) Uani d D 1 . .
F F3 0.3331(6) 0.2399(2) 0.4277(5) 0.0721(14) Uani d D 1 . .
F F4 0.1352(6) 0.3071(3) 0.4035(6) 0.0776(15) Uani d D 1 . .
O O1 0.5515(5) 0.5970(2) 0.2551(5) 0.0389(10) Uani d . 1 . .
O O2 0.4078(5) 0.6683(2) 0.3391(5) 0.0372(10) Uani d . 1 . .
O O3 0.2746(5) 0.4049(2) 0.2913(4) 0.0366(9) Uani d . 1 . .
O O4 0.4990(6) 0.3475(2) 0.4043(5) 0.0419(10) Uani d . 1 . .
N N1 0.2491(6) 0.7638(2) 0.4417(4) 0.0264(9) Uani d . 1 . .
H H1N1 0.2976 0.7356 0.4026 0.032 Uiso calc R 1 . .
H H1N2 0.3196 0.7947 0.4861 0.032 Uiso calc R 1 . .
C C1 0.5036(5) 0.5092(2) 0.4901(5) 0.0335(12) Uani d D 1 . .
C C2 0.445(4) 0.4703(16) 0.574(4) 0.034(3) Uani d PD 0.50 A 1
H H2 0.3604 0.4389 0.5336 0.040 Uiso calc PR 0.50 A 1
C C3 0.502(6) 0.474(2) 0.711(4) 0.040(5) Uani d PD 0.50 A 1
H H3 0.4581 0.4462 0.7645 0.047 Uiso calc PR 0.50 A 1
C C4 0.625(6) 0.520(3) 0.7657(10) 0.0475(18) Uani d PD 0.50 A 1
H H4 0.6666 0.5237 0.8597 0.057 Uiso calc PR 0.50 A 1
C C5 0.693(5) 0.561(2) 0.692(4) 0.037(4) Uani d PD 0.50 A 1
H H5 0.7779 0.5926 0.7332 0.045 Uiso calc PR 0.50 A 1
C C6 0.6282(18) 0.5547(12) 0.555(4) 0.033(3) Uani d PD 0.50 A 1
H H6 0.6714 0.5826 0.5018 0.039 Uiso calc PR 0.50 A 1
C C2' 0.420(4) 0.4798(14) 0.567(4) 0.034(3) Uani d PD 0.50 A 2
H H2' 0.3212 0.4565 0.5261 0.040 Uiso calc PR 0.50 A 2
C C3' 0.484(6) 0.486(2) 0.703(4) 0.040(5) Uani d PD 0.50 A 2
H H3' 0.4279 0.4657 0.7564 0.047 Uiso calc PR 0.50 A 2
C C4' 0.627(6) 0.519(3) 0.7660(10) 0.0475(18) Uani d PD 0.50 A 2
H H4' 0.6697 0.5224 0.8599 0.057 Uiso calc PR 0.50 A 2
C C5' 0.707(5) 0.548(2) 0.686(4) 0.037(4) Uani d PD 0.50 A 2
H H5' 0.8061 0.5706 0.7278 0.045 Uiso calc PR 0.50 A 2
C C6' 0.6483(16) 0.5438(12) 0.549(4) 0.033(3) Uani d PD 0.50 A 2
H H6' 0.7046 0.5640 0.4959 0.039 Uiso calc PR 0.50 A 2
C C7 0.1931(7) 0.5482(3) 0.1691(6) 0.0315(12) Uani d . 1 . .
C C8 0.1848(8) 0.5921(3) 0.0642(6) 0.0373(13) Uani d . 1 A .
H H8 0.2746 0.5977 0.0355 0.045 Uiso calc R 1 . .
C C9 0.0415(8) 0.6283(4) 0.0009(7) 0.0447(15) Uani d . 1 . .
H H9 0.0348 0.6580 -0.0718 0.054 Uiso calc R 1 A .
C C10 -0.0874(8) 0.6213(3) 0.0426(6) 0.0409(14) Uani d . 1 A .
H H10 -0.1823 0.6469 0.0000 0.049 Uiso calc R 1 . .
C C11 -0.0815(7) 0.5781(3) 0.1447(7) 0.0373(13) Uani d . 1 . .
H H11 -0.1720 0.5731 0.1728 0.045 Uiso calc R 1 A .
C C12 0.0584(7) 0.5410(3) 0.2081(6) 0.0340(12) Uani d . 1 A .
H H12 0.0619 0.5105 0.2788 0.041 Uiso calc R 1 . .
C C13 0.5521(7) 0.4533(4) 0.1721(7) 0.056(2) Uani d D 1 . .
H H13 0.5677 0.4912 0.1139 0.068 Uiso calc R 1 A .
C C14 0.4920(7) 0.3925(4) 0.0773(8) 0.062(2) Uani d D 1 A .
H H14A 0.4110 0.4081 -0.0064 0.075 Uiso calc R 1 . .
H H14B 0.4437 0.3565 0.1182 0.075 Uiso calc R 1 . .
C C15 0.6441(9) 0.3636(4) 0.0507(7) 0.074(3) Uani d D 1 . .
H H15A 0.6432 0.3123 0.0501 0.089 Uiso calc R 1 A .
H H15B 0.6480 0.3802 -0.0358 0.089 Uiso calc R 1 . .
C C16 0.7884(7) 0.3909(4) 0.1650(7) 0.0494(17) Uani d D 1 A .
H H16A 0.8564 0.4204 0.1297 0.059 Uiso calc R 1 . .
H H16B 0.8539 0.3519 0.2142 0.059 Uiso calc R 1 . .
C C17 0.7225(7) 0.4334(4) 0.2575(6) 0.0433(15) Uani d D 1 A .
H H17A 0.7215 0.4054 0.3348 0.052 Uiso calc R 1 . .
H H17B 0.7883 0.4753 0.2898 0.052 Uiso calc R 1 . .
C C18 0.5096(7) 0.6545(3) 0.2852(6) 0.0358(13) Uani d . 1 . .
C C19 0.5981(7) 0.7165(3) 0.2514(6) 0.0458(16) Uani d D 1 . .
C C20 0.3529(8) 0.3533(3) 0.3501(7) 0.0358(14) Uani d . 1 . .
C C21 0.2525(7) 0.2913(3) 0.3561(5) 0.0415(14) Uani d D 1 . .
C C22 0.1928(7) 0.7229(3) 0.5380(6) 0.0306(12) Uani d . 1 . .
H H22 0.1109 0.7509 0.5611 0.037 Uiso calc R 1 . .
C C23 0.3314(9) 0.7076(3) 0.6660(6) 0.0437(15) Uani d . 1 . .
H H23A 0.4127 0.6786 0.6458 0.052 Uiso calc R 1 . .
H H23B 0.3830 0.7514 0.7063 0.052 Uiso calc R 1 . .
C C24 0.2667(10) 0.6697(4) 0.7623(7) 0.0514(18) Uani d . 1 . .
H H24A 0.1915 0.7003 0.7870 0.062 Uiso calc R 1 . .
H H24B 0.3563 0.6585 0.8441 0.062 Uiso calc R 1 . .
C C25 0.1806(9) 0.6031(3) 0.7024(7) 0.0423(15) Uani d . 1 . .
H H25A 0.2590 0.5698 0.6893 0.051 Uiso calc R 1 . .
H H25B 0.1325 0.5820 0.7648 0.051 Uiso calc R 1 . .
C C26 0.0522(8) 0.6162(3) 0.5720(7) 0.0433(15) Uani d . 1 . .
H H26A -0.0349 0.6433 0.5874 0.052 Uiso calc R 1 . .
H H26B 0.0069 0.5714 0.5318 0.052 Uiso calc R 1 . .
C C27 0.1156(8) 0.6560(3) 0.4746(6) 0.0361(13) Uani d . 1 . .
H H27A 0.1950 0.6272 0.4514 0.043 Uiso calc R 1 . .
H H27B 0.0263 0.6662 0.3920 0.043 Uiso calc R 1 . .
C C29 0.1158(7) 0.8005(3) 0.3367(6) 0.0317(12) Uani d . 1 . .
H H29 0.0177 0.7711 0.3160 0.038 Uiso calc R 1 . .
C C30 0.1550(8) 0.8094(4) 0.2104(7) 0.0463(16) Uani d . 1 . .
H H30A 0.1732 0.7635 0.1766 0.056 Uiso calc R 1 . .
H H30B 0.2541 0.8370 0.2286 0.056 Uiso calc R 1 . .
C C31 0.0151(9) 0.8464(5) 0.1056(8) 0.061(2) Uani d . 1 . .
H H31A 0.0441 0.8545 0.0249 0.074 Uiso calc R 1 . .
H H31B -0.0802 0.8160 0.0809 0.074 Uiso calc R 1 . .
C C32 -0.0264(9) 0.9144(4) 0.1539(8) 0.057(2) Uani d . 1 . .
H H32A -0.1222 0.9340 0.0862 0.069 Uiso calc R 1 . .
H H32B 0.0632 0.9473 0.1667 0.069 Uiso calc R 1 . .
C C33 -0.0591(9) 0.9056(4) 0.2842(8) 0.057(2) Uani d . 1 . .
H H33A -0.1579 0.8780 0.2686 0.069 Uiso calc R 1 . .
H H33B -0.0765 0.9517 0.3178 0.069 Uiso calc R 1 . .
C C34 0.0797(9) 0.8696(4) 0.3879(7) 0.0471(16) Uani d . 1 . .
H H34A 0.1758 0.8994 0.4106 0.057 Uiso calc R 1 . .
H H34B 0.0525 0.8622 0.4696 0.057 Uiso calc R 1 . .

loop_
_atom_site_aniso_label
_atom_site_aniso_U_11
_atom_site_aniso_U_22
_atom_site_aniso_U_33
_atom_site_aniso_U_12
_atom_site_aniso_U_13
_atom_site_aniso_U_23
Sn1 0.01949(15) 0.02969(16) 0.0492(2) 0.0012(2) 0.01167(12) -0.0076(2)
Cl1 0.153(4) 0.124(3) 0.103(2) -0.027(2) 0.065(2) -0.0111(19)
Cl2 0.164(3) 0.085(2) 0.0910(19) -0.061(2) -0.029(2) 0.0079(15)
F1 0.031(2) 0.050(2) 0.128(4) -0.0105(18) 0.031(2) 0.006(2)
F2 0.045(3) 0.035(2) 0.115(4) -0.0008(18) 0.037(3) 0.002(2)
F3 0.062(3) 0.057(3) 0.110(4) 0.019(2) 0.045(3) 0.048(3)
F4 0.049(3) 0.063(3) 0.134(5) 0.010(2) 0.049(3) 0.024(3)
O1 0.021(2) 0.045(2) 0.058(3) -0.0021(18) 0.022(2) -0.004(2)
O2 0.027(2) 0.040(2) 0.050(3) -0.0052(19) 0.020(2) -0.010(2)
O3 0.024(2) 0.0246(19) 0.053(3) 0.0051(16) 0.0032(18) -0.0040(17)
O4 0.031(2) 0.039(2) 0.054(3) 0.0095(19) 0.013(2) -0.0006(19)
N1 0.021(2) 0.029(2) 0.031(2) -0.0031(18) 0.0116(19) -0.0055(17)
C1 0.020(2) 0.027(3) 0.052(3) 0.006(2) 0.011(2) 0.001(2)
C2 0.011(8) 0.037(7) 0.049(5) 0.011(5) 0.007(6) -0.012(4)
C3 0.029(9) 0.038(14) 0.054(5) 0.010(8) 0.016(5) -0.005(5)
C4 0.043(4) 0.053(5) 0.046(3) 0.007(3) 0.013(3) -0.012(3)
C5 0.029(6) 0.023(13) 0.053(5) 0.008(8) 0.003(5) -0.018(7)
C6 0.024(4) 0.019(6) 0.054(5) 0.008(5) 0.012(5) -0.009(6)
C2' 0.011(8) 0.037(7) 0.049(5) 0.011(5) 0.007(6) -0.012(4)
C3' 0.029(9) 0.038(14) 0.054(5) 0.010(8) 0.016(5) -0.005(5)
C4' 0.043(4) 0.053(5) 0.046(3) 0.007(3) 0.013(3) -0.012(3)
C5' 0.029(6) 0.023(13) 0.053(5) 0.008(8) 0.003(5) -0.018(7)
C6' 0.024(4) 0.019(6) 0.054(5) 0.008(5) 0.012(5) -0.009(6)
C7 0.028(3) 0.022(2) 0.042(3) 0.005(2) 0.009(2) -0.007(2)
C8 0.032(3) 0.047(3) 0.036(3) -0.006(3) 0.016(3) -0.001(2)
C9 0.038(4) 0.053(4) 0.040(4) 0.002(3) 0.010(3) 0.004(3)
C10 0.030(3) 0.039(3) 0.046(4) 0.006(3) 0.003(3) -0.004(3)
C11 0.023(3) 0.038(3) 0.053(4) -0.001(2) 0.014(3) -0.004(3)
C12 0.024(3) 0.033(3) 0.043(3) -0.006(2) 0.010(2) -0.006(2)
C13 0.028(3) 0.084(6) 0.050(4) 0.015(4) 0.004(3) -0.030(4)
C14 0.061(5) 0.066(5) 0.059(5) -0.006(4) 0.019(4) 0.005(4)
C15 0.098(8) 0.067(5) 0.070(6) 0.022(5) 0.045(5) -0.003(4)
C16 0.039(4) 0.049(4) 0.068(5) 0.013(3) 0.027(3) -0.008(3)
C17 0.026(3) 0.059(4) 0.047(4) 0.014(3) 0.015(3) -0.004(3)
C18 0.022(3) 0.037(3) 0.046(3) -0.005(2) 0.009(2) -0.008(3)
C19 0.031(3) 0.049(4) 0.066(5) -0.001(3) 0.027(3) 0.005(3)
C20 0.032(4) 0.026(3) 0.050(4) 0.008(2) 0.014(3) -0.003(2)
C21 0.035(3) 0.037(3) 0.054(4) 0.005(3) 0.016(3) 0.010(3)
C22 0.032(3) 0.021(2) 0.045(3) 0.001(2) 0.022(3) -0.001(2)
C23 0.052(4) 0.042(3) 0.034(3) -0.021(3) 0.011(3) 0.000(3)
C24 0.065(5) 0.047(4) 0.047(4) -0.019(3) 0.026(4) -0.004(3)
C25 0.058(4) 0.025(3) 0.055(4) -0.007(3) 0.033(3) 0.002(3)
C26 0.040(4) 0.032(3) 0.064(4) -0.009(3) 0.025(3) -0.003(3)
C27 0.031(3) 0.030(3) 0.047(3) -0.009(2) 0.013(3) -0.005(3)
C29 0.023(3) 0.031(3) 0.039(3) -0.006(2) 0.008(2) 0.001(2)
C30 0.031(3) 0.066(5) 0.043(4) -0.005(3) 0.012(3) 0.008(3)
C31 0.034(4) 0.093(6) 0.050(4) -0.012(4) 0.004(3) 0.025(4)
C32 0.034(4) 0.050(4) 0.073(5) -0.010(3) -0.003(3) 0.030(4)
C33 0.046(5) 0.043(4) 0.075(5) 0.011(3) 0.009(4) 0.011(3)
C34 0.041(4) 0.043(4) 0.055(4) 0.008(3) 0.014(3) 0.003(3)

loop_
_atom_type_symbol
_atom_type_description
_atom_type_scat_dispersion_real
_atom_type_scat_dispersion_imag
_atom_type_scat_source
C C 0.0033 0.0016 'International Tables Vol C Tables 4.2.6.8 and 6.1.1.4'
H H 0.0000 0.0000 'International Tables Vol C Tables 4.2.6.8 and 6.1.1.4'
N N 0.0061 0.0033 'International Tables Vol C Tables 4.2.6.8 and 6.1.1.4'
O O 0.0106 0.0060 'International Tables Vol C Tables 4.2.6.8 and 6.1.1.4'
F F 0.0171 0.0103 'International Tables Vol C Tables 4.2.6.8 and 6.1.1.4'
Cl Cl 0.1484 0.1585 'International Tables Vol C Tables 4.2.6.8 and 6.1.1.4'
Sn Sn -0.6537 1.4246 'International Tables Vol C Tables 4.2.6.8 and 6.1.1.4'

loop_
_geom_angle_atom_site_label_1
_geom_angle_atom_site_label_2
_geom_angle_atom_site_label_3
_geom_angle
_geom_angle_publ_flag
C1 Sn1 C7 119.2(2) yes
C1 Sn1 C13 121.7(2) yes
C1 Sn1 O1 91.3(2) yes
C1 Sn1 O3 90.9(2) yes
C7 Sn1 C13 118.9(2) yes
C7 Sn1 O1 90.6(2) yes
C7 Sn1 O3 87.8(2) yes
C13 Sn1 O1 82.8(3) yes
C13 Sn1 O3 96.5(3) yes
O1 Sn1 O3 177.7(2) yes
C18 O1 Sn1 119.3(4) ?
C20 O3 Sn1 117.0(4) ?
C29 N1 C22 113.5(4) ?
C29 N1 H1N1 108.9 ?
C29 N1 H1N1 108.9 ?
C22 N1 H1N2 108.9 ?
C22 N1 H1N2 108.9 ?
H1N1 N1 H1N2 107.7 ?
C2' C1 C6' 121(3) ?
C2 C1 C6 115(3) ?
C2 C1 Sn1 123.3(19) ?
C2' C1 Sn1 120.4(18) ?
C6' C1 Sn1 118(2) ?
C6 C1 Sn1 122(2) ?
C3 C2 C1 125(3) ?
C3 C2 H2 117.5 ?
C1 C2 H2 117.5 ?
C4 C3 C2 116(3) ?
C4 C3 H3 122.1 ?
C2 C3 H3 122.1 ?
C3 C4 C5 124(3) ?
C3 C4 H4 117.8 ?
C5 C4 H4 117.8 ?
C4 C5 C6 116(3) ?
C4 C5 H5 122.0 ?
C6 C5 H5 122.0 ?
C5 C6 C1 124(3) ?
C5 C6 H6 118.0 ?
C1 C6 H6 118.0 ?
C3' C2' C1 118(3) ?
C3' C2' H2' 120.9 ?
C1 C2' H2' 120.9 ?
C4' C3' C2' 122(3) ?
C4' C3' H3' 118.8 ?
C2' C3' H3' 118.8 ?
C3' C4' C5' 118(3) ?
C3' C4' H4' 121.2 ?
C5' C4' H4' 121.2 ?
C4' C5' C6' 123(3) ?
C4' C5' H5' 118.7 ?
C6' C5' H5' 118.7 ?
C5' C6' C1 118(3) ?
C5' C6' H6' 121.2 ?
C1 C6' H6' 121.2 ?
C8 C7 C12 118.7(5) ?
C8 C7 Sn1 119.9(4) ?
C12 C7 Sn1 121.2(4) ?
C7 C8 C9 119.3(6) ?
C7 C8 H8 120.4 ?
C9 C8 H8 120.4 ?
C10 C9 C8 120.8(6) ?
C10 C9 H9 119.6 ?
C8 C9 H9 119.6 ?
C11 C10 C9 120.6(6) ?
C11 C10 H10 119.7 ?
C9 C10 H10 119.7 ?
C10 C11 C12 119.7(6) ?
C10 C11 H11 120.1 ?
C12 C11 H11 120.1 ?
C7 C12 C11 120.9(6) ?
C7 C12 H12 119.5 ?
C11 C12 H12 119.5 ?
C14 C13 C17 105.1(5) ?
C14 C13 Sn1 123.1(5) ?
C17 C13 Sn1 114.6(4) ?
C14 C13 H13 104.0 ?
C17 C13 H13 104.0 ?
Sn1 C13 H13 104.0 ?
C13 C14 C15 105.2(5) ?
C13 C14 H14A 110.7 ?
C15 C14 H14A 110.7 ?
C13 C14 H14B 110.7 ?
C15 C14 H14B 110.7 ?
H14A C14 H14B 108.8 ?
C16 C15 C14 105.8(4) ?
C16 C15 H15A 110.6 ?
C14 C15 H15A 110.6 ?
C16 C15 H15B 110.6 ?
C14 C15 H15B 110.6 ?
H15A C15 H15B 108.7 ?
C15 C16 C17 107.4(4) ?
C15 C16 H16A 110.2 ?
C17 C16 H16A 110.2 ?
C15 C16 H16B 110.2 ?
C17 C16 H16B 110.2 ?
H16A C16 H16B 108.5 ?
C13 C17 C16 105.1(4) ?
C13 C17 H17A 110.7 ?
C16 C17 H17A 110.7 ?
C13 C17 H17B 110.7 ?
C16 C17 H17B 110.7 ?
H17A C17 H17B 108.8 ?
O1 C18 O2 129.2(6) ?
O1 C18 C19 114.5(5) ?
O2 C18 C19 116.3(5) ?
F1 C19 F2 108.8(5) ?
F1 C19 C18 111.3(5) ?
F2 C19 C18 114.0(5) ?
F1 C19 Cl1 106.0(4) ?
F2 C19 Cl1 105.0(5) ?
C18 C19 Cl1 111.2(5) ?
O4 C20 O3 128.7(6) ?
O4 C20 C21 116.7(5) ?
O3 C20 C21 114.6(6) ?
F3 C21 F4 107.1(5) ?
F3 C21 C20 114.3(5) ?
F4 C21 C20 112.3(5) ?
F3 C21 Cl2 103.7(5) ?
F4 C21 Cl2 110.4(5) ?
C20 C21 Cl2 108.6(4) ?
N1 C22 C27 110.2(5) ?
N1 C22 C23 111.1(5) ?
C27 C22 C23 110.1(5) ?
N1 C22 H22 108.4 ?
C27 C22 H22 108.4 ?
C23 C22 H22 108.4 ?
C24 C23 C22 109.0(6) ?
C24 C23 H23A 109.9 ?
C22 C23 H23A 109.9 ?
C24 C23 H23B 109.9 ?
C22 C23 H23B 109.9 ?
H23A C23 H23B 108.3 ?
C23 C24 C25 111.7(5) ?
C23 C24 H24A 109.3 ?
C25 C24 H24A 109.3 ?
C23 C24 H24B 109.3 ?
C25 C24 H24B 109.3 ?
H24A C24 H24B 107.9 ?
C26 C25 C24 111.5(5) ?
C26 C25 H25A 109.3 ?
C24 C25 H25A 109.3 ?
C26 C25 H25B 109.3 ?
C24 C25 H25B 109.3 ?
H25A C25 H25B 108.0 ?
C25 C26 C27 112.1(5) ?
C25 C26 H26A 109.2 ?
C27 C26 H26A 109.2 ?
C25 C26 H26B 109.2 ?
C27 C26 H26B 109.2 ?
H26A C26 H26B 107.9 ?
C22 C27 C26 109.6(5) ?
C22 C27 H27A 109.8 ?
C26 C27 H27A 109.8 ?
C22 C27 H27B 109.8 ?
C26 C27 H27B 109.8 ?
H27A C27 H27B 108.2 ?
N1 C29 C30 111.2(5) ?
N1 C29 C34 110.6(5) ?
C30 C29 C34 111.2(5) ?
N1 C29 H29 107.9 ?
C30 C29 H29 107.9 ?
C34 C29 H29 107.9 ?
C29 C30 C31 109.5(6) ?
C29 C30 H30A 109.8 ?
C31 C30 H30A 109.8 ?
C29 C30 H30B 109.8 ?
C31 C30 H30B 109.8 ?
H30A C30 H30B 108.2 ?
C32 C31 C30 112.7(7) ?
C32 C31 H31A 109.1 ?
C30 C31 H31A 109.1 ?
C32 C31 H31B 109.1 ?
C30 C31 H31B 109.1 ?
H31A C31 H31B 107.8 ?
C31 C32 C33 111.1(6) ?
C31 C32 H32A 109.4 ?
C33 C32 H32A 109.4 ?
C31 C32 H32B 109.4 ?
C33 C32 H32B 109.4 ?
H32A C32 H32B 108.0 ?
C32 C33 C34 111.3(6) ?
C32 C33 H33A 109.4 ?
C34 C33 H33A 109.4 ?
C32 C33 H33B 109.4 ?
C34 C33 H33B 109.4 ?
H33A C33 H33B 108.0 ?
C29 C34 C33 110.9(6) ?
C29 C34 H34A 109.5 ?
C33 C34 H34A 109.5 ?
C29 C34 H34B 109.5 ?
C33 C34 H34B 109.5 ?
H34A C34 H34B 108.1 ?

loop_
_geom_bond_atom_site_label_1
_geom_bond_atom_site_label_2
_geom_bond_distance
_geom_bond_publ_flag
Sn1 C1 2.147(5) yes
Sn1 C7 2.136(6) yes
Sn1 C13 2.117(6) yes
Sn1 O1 2.287(4) yes
Sn1 O3 2.249(4) yes
Cl1 C19 1.660(6) ?
Cl2 C21 1.657(6) ?
F1 C19 1.319(6) ?
F2 C19 1.331(6) ?
F3 C21 1.311(6) ?
F4 C21 1.334(6) ?
O1 C18 1.246(7) ?
O2 C18 1.249(7) ?
O3 C20 1.257(7) ?
O4 C20 1.235(8) ?
N1 C29 1.508(7) ?
N1 C22 1.508(7) ?
N1 H1N1 0.8800 ?
N1 H1N2 0.8800 ?
C1 C2 1.391(9) ?
C1 C2' 1.394(9) ?
C1 C6' 1.396(9) ?
C1 C6 1.401(9) ?
C2 C3 1.387(9) ?
C2 H2 0.9500 ?
C3 C4 1.383(9) ?
C3 H3 0.9500 ?
C4 C5 1.388(9) ?
C4 H4 0.9500 ?
C5 C6 1.393(9) ?
C5 H5 0.9500 ?
C6 H6 0.9500 ?
C2' C3' 1.386(9) ?
C2' H2' 0.9500 ?
C3' C4' 1.382(9) ?
C3' H3' 0.9500 ?
C4' C5' 1.387(9) ?
C4' H4' 0.9500 ?
C5' C6' 1.393(9) ?
C5' H5' 0.9500 ?
C6' H6' 0.9500 ?
C7 C8 1.388(9) ?
C7 C12 1.396(8) ?
C8 C9 1.410(9) ?
C8 H8 0.9500 ?
C9 C10 1.365(10) ?
C9 H9 0.9500 ?
C10 C11 1.361(9) ?
C10 H10 0.9500 ?
C11 C12 1.396(9) ?
C11 H11 0.9500 ?
C12 H12 0.9500 ?
C13 C14 1.527(7) ?
C13 C17 1.530(7) ?
C13 H13 1.0000 ?
C14 C15 1.569(7) ?
C14 H14A 0.9900 ?
C14 H14B 0.9900 ?
C15 C16 1.539(7) ?
C15 H15A 0.9900 ?
C15 H15B 0.9900 ?
C16 C17 1.541(6) ?
C16 H16A 0.9900 ?
C16 H16B 0.9900 ?
C17 H17A 0.9900 ?
C17 H17B 0.9900 ?
C18 C19 1.540(9) ?
C20 C21 1.506(9) ?
C22 C27 1.512(8) ?
C22 C23 1.534(9) ?
C22 H22 1.0000 ?
C23 C24 1.522(9) ?
C23 H23A 0.9900 ?
C23 H23B 0.9900 ?
C24 C25 1.524(9) ?
C24 H24A 0.9900 ?
C24 H24B 0.9900 ?
C25 C26 1.499(10) ?
C25 H25A 0.9900 ?
C25 H25B 0.9900 ?
C26 C27 1.542(9) ?
C26 H26A 0.9900 ?
C26 H26B 0.9900 ?
C27 H27A 0.9900 ?
C27 H27B 0.9900 ?
C29 C30 1.510(8) ?
C29 C34 1.516(9) ?
C29 H29 1.0000 ?
C30 C31 1.543(10) ?
C30 H30A 0.9900 ?
C30 H30B 0.9900 ?
C31 C32 1.499(12) ?
C31 H31A 0.9900 ?
C31 H31B 0.9900 ?
C32 C33 1.523(11) ?
C32 H32A 0.9900 ?
C32 H32B 0.9900 ?
C33 C34 1.523(10) ?
C33 H33A 0.9900 ?
C33 H33B 0.9900 ?
C34 H34A 0.9900 ?
C34 H34B 0.9900 ?

loop_
_geom_hbond_atom_site_label_D
_geom_hbond_atom_site_label_H
_geom_hbond_atom_site_label_A
_geom_hbond_site_symmetry_A
_geom_hbond_distance_DH
_geom_hbond_distance_HA
_geom_hbond_distance_DA
_geom_hbond_angle_DHA
_geom_hbond_publ_flag
N1 H1N1 O2 . 0.88 1.88 2.758(6) 173 yes
N1 H1N2 O4 2_656 0.88 1.93 2.804(6) 169 yes

loop_
_geom_torsion_atom_site_label_1
_geom_torsion_atom_site_label_2
_geom_torsion_atom_site_label_3
_geom_torsion_atom_site_label_4
_geom_torsion
C13 Sn1 O1 C18 169.9(5)
C7 Sn1 O1 C18 50.8(5)
C1 Sn1 O1 C18 -68.4(5)
C13 Sn1 O3 C20 60.0(5)
C7 Sn1 O3 C20 178.9(5)
C1 Sn1 O3 C20 -62.0(5)
C13 Sn1 C1 C2 -108.5(13)
C7 Sn1 C1 C2 77.8(13)
O3 Sn1 C1 C2 -10.2(13)
O1 Sn1 C1 C2 169.2(13)
C13 Sn1 C1 C2' -121.7(13)
C7 Sn1 C1 C2' 64.6(13)
O3 Sn1 C1 C2' -23.5(13)
O1 Sn1 C1 C2' 155.9(13)
C13 Sn1 C1 C6' 56.8(11)
C7 Sn1 C1 C6' -116.9(11)
O3 Sn1 C1 C6' 155.1(11)
O1 Sn1 C1 C6' -25.5(11)
C13 Sn1 C1 C6 70.4(11)
C7 Sn1 C1 C6 -103.4(11)
O3 Sn1 C1 C6 168.6(11)
O1 Sn1 C1 C6 -12.0(11)
C2' C1 C2 C3 -102(18)
C6' C1 C2 C3 13.2(19)
C6 C1 C2 C3 -0.2(3)
Sn1 C1 C2 C3 178.7(11)
C1 C2 C3 C4 0.0(3)
C2 C3 C4 C5 0.0(7)
C3 C4 C5 C6 0.2(9)
C4 C5 C6 C1 -0.5(9)
C2 C1 C6 C5 0.5(7)
C2' C1 C6 C5 13(2)
C6' C1 C6 C5 -102(19)
Sn1 C1 C6 C5 -178.4(12)
C2 C1 C2' C3' 70(18)
C6' C1 C2' C3' -0.2(3)
C6 C1 C2' C3' -13(2)
Sn1 C1 C2' C3' 178.3(11)
C1 C2' C3' C4' 0.0(3)
C2' C3' C4' C5' 0.0(6)
C3' C4' C5' C6' 0.2(8)
C4' C5' C6' C1 -0.5(8)
C2 C1 C6' C5' -12(3)
C2' C1 C6' C5' 0.5(6)
C6 C1 C6' C5' 72(18)
Sn1 C1 C6' C5' -178.1(11)
C13 Sn1 C7 C8 -46.3(6)
C1 Sn1 C7 C8 127.6(4)
O3 Sn1 C7 C8 -142.5(5)
O1 Sn1 C7 C8 35.8(5)
C13 Sn1 C7 C12 139.2(5)
C1 Sn1 C7 C12 -46.9(5)
O3 Sn1 C7 C12 42.9(4)
O1 Sn1 C7 C12 -138.8(4)
C12 C7 C8 C9 0.3(9)
Sn1 C7 C8 C9 -174.4(5)
C7 C8 C9 C10 0.9(10)
C8 C9 C10 C11 -1.3(10)
C9 C10 C11 C12 0.6(10)
C8 C7 C12 C11 -1.0(9)
Sn1 C7 C12 C11 173.6(4)
C10 C11 C12 C7 0.6(9)
C7 Sn1 C13 C14 -61.9(8)
C1 Sn1 C13 C14 124.4(6)
O3 Sn1 C13 C14 29.2(7)
O1 Sn1 C13 C14 -148.5(7)
C7 Sn1 C13 C17 168.2(5)
C1 Sn1 C13 C17 -5.5(7)
O3 Sn1 C13 C17 -100.6(6)
O1 Sn1 C13 C17 81.6(6)
C17 C13 C14 C15 -32.5(8)
Sn1 C13 C14 C15 -166.2(6)
C13 C14 C15 C16 19.2(9)
C14 C15 C16 C17 1.1(9)
C14 C13 C17 C16 33.2(8)
Sn1 C13 C17 C16 171.5(5)
C15 C16 C17 C13 -21.0(8)
Sn1 O1 C18 O2 6.9(9)
Sn1 O1 C18 C19 -173.6(4)
O1 C18 C19 F1 -56.4(7)
O2 C18 C19 F1 123.1(6)
O1 C18 C19 F2 180.0(5)
O2 C18 C19 F2 -0.5(8)
O1 C18 C19 Cl1 61.5(6)
O2 C18 C19 Cl1 -118.9(5)
Sn1 O3 C20 O4 1.0(9)
Sn1 O3 C20 C21 179.9(4)
O4 C20 C21 F3 4.9(8)
O3 C20 C21 F3 -174.1(6)
O4 C20 C21 F4 127.2(6)
O3 C20 C21 F4 -51.8(7)
O4 C20 C21 Cl2 -110.4(6)
O3 C20 C21 Cl2 70.6(6)
C29 N1 C22 C27 76.9(6)
C29 N1 C22 C23 -160.8(5)
N1 C22 C23 C24 177.0(5)
C27 C22 C23 C24 -60.6(7)
C22 C23 C24 C25 57.4(8)
C23 C24 C25 C26 -54.2(9)
C24 C25 C26 C27 53.0(7)
N1 C22 C27 C26 -177.6(5)
C23 C22 C27 C26 59.5(7)
C25 C26 C27 C22 -56.0(7)
C22 N1 C29 C30 -151.5(5)
C22 N1 C29 C34 84.5(6)
N1 C29 C30 C31 179.5(6)
C34 C29 C30 C31 -56.8(7)
C29 C30 C31 C32 55.6(8)
C30 C31 C32 C33 -54.3(8)
C31 C32 C33 C34 54.0(9)
N1 C29 C34 C33 -177.8(5)
C30 C29 C34 C33 58.1(8)
C32 C33 C34 C29 -55.9(8)
